data_4085317
loop_
_publ_author_name
'Hruszkewycz, Damian P.'
'Guard, Louise M.'
'Balcells, David'
'Feldman, Nicola'
'Hazari, Nilay'
'Tilset, Mats'

_publ_section_title
;
 Effect of 2-Substituents on Allyl-Supported Precatalysts for the
 Suzuki--Miyaura Reaction: Relating Catalytic Efficiency to the Stability
 of Palladium(I) Bridging Allyl Dimers
;
_journal_issue 1
_journal_name_full Organometallics
_journal_page_first 381
_journal_paper_doi 10.1021/om501250y
_journal_volume 34
_journal_year 2015
_chemical_formula_sum 'C34 H49 Cl N2 Pd'
_chemical_formula_weight 627.60
_chemical_name_systematic
; 
 ? 
;
_space_group_IT_number 14
_symmetry_cell_setting monoclinic
_symmetry_space_group_name_Hall '-P 2yn'
_symmetry_space_group_name_H-M 'P 1 21/n 1'
_atom_sites_solution_hydrogens geom
_atom_sites_solution_primary direct
_atom_sites_solution_secondary difmap
_audit_creation_method SHELXL-97
_cell_angle_alpha 90.00
_cell_angle_beta 97.590(7)
_cell_angle_gamma 90.00
_cell_formula_units_Z 4
_cell_length_a 9.6038(2)
_cell_length_b 19.1648(4)
_cell_length_c 17.7314(13)
_cell_measurement_reflns_used 81013
_cell_measurement_temperature 93(2)
_cell_measurement_theta_max 30.5
_cell_measurement_theta_min 3.0
_cell_volume 3235.0(3)
_computing_cell_refinement 'CrystalClear-SM Expert 2.0 r12 (Rigaku, 2011)'
_computing_data_collection 'CrystalClear-SM Expert 2.0 r12 (Rigaku, 2011)'
_computing_data_reduction 'CrystalClear-SM Expert 2.0 r12 (Rigaku, 2011)'
_computing_publication_material 'SHELXL-97 (Sheldrick, 2008)'
_computing_structure_refinement 'SHELXL-97 (Sheldrick, 2008)'
_computing_structure_solution 'SHELXS-97 (Sheldrick, 2008)'
_diffrn_ambient_temperature 93(2)
_diffrn_detector_area_resol_mean 10.0
_diffrn_measured_fraction_theta_full 0.992
_diffrn_measured_fraction_theta_max 0.992
_diffrn_measurement_device_type 'Rigaku R-AXIS RAPID imaging plate'
_diffrn_measurement_method \w
_diffrn_radiation_monochromator graphite
_diffrn_radiation_source 'fine-focus sealed tube'
_diffrn_radiation_type MoK\a
_diffrn_radiation_wavelength 0.71075
_diffrn_reflns_av_R_equivalents 0.0490
_diffrn_reflns_av_sigmaI/netI 0.0237
_diffrn_reflns_limit_h_max 13
_diffrn_reflns_limit_h_min -13
_diffrn_reflns_limit_k_max 27
_diffrn_reflns_limit_k_min -27
_diffrn_reflns_limit_l_max 25
_diffrn_reflns_limit_l_min -25
_diffrn_reflns_number 96160
_diffrn_reflns_theta_full 30.51
_diffrn_reflns_theta_max 30.51
_diffrn_reflns_theta_min 3.02
_exptl_absorpt_coefficient_mu 0.680
_exptl_absorpt_correction_T_max 0.7968
_exptl_absorpt_correction_T_min 0.7726
_exptl_absorpt_correction_type multi-scan
_exptl_absorpt_process_details 'Jacobson, R. (1998) Private Communication'
_exptl_crystal_colour Colorless
_exptl_crystal_density_diffrn 1.289
_exptl_crystal_density_method 'not measured'
_exptl_crystal_description Block
_exptl_crystal_F_000 1320
_exptl_crystal_size_max 0.40
_exptl_crystal_size_mid 0.40
_exptl_crystal_size_min 0.35
_refine_diff_density_max 0.642
_refine_diff_density_min -0.460
_refine_diff_density_rms 0.066
_refine_ls_extinction_method none
_refine_ls_goodness_of_fit_ref 1.076
_refine_ls_hydrogen_treatment mixed
_refine_ls_matrix_type full
_refine_ls_number_parameters 391
_refine_ls_number_reflns 9803
_refine_ls_number_restraints 128
_refine_ls_restrained_S_all 1.085
_refine_ls_R_factor_all 0.0273
_refine_ls_R_factor_gt 0.0257
_refine_ls_shift/su_max 0.003
_refine_ls_shift/su_mean 0.000
_refine_ls_structure_factor_coef Fsqd
_refine_ls_weighting_details 'calc w=1/[\s^2^(Fo^2^)+(0.0210P)^2^+2.1267P] where P=(Fo^2^+2Fc^2^)/3'
_refine_ls_weighting_scheme calc
_refine_ls_wR_factor_gt 0.0607
_refine_ls_wR_factor_ref 0.0615
_reflns_number_gt 9317
_reflns_number_total 9803
_reflns_threshold_expression >2sigma(I)
_cod_data_source_file om501250y_si_002.cif
_cod_data_source_block '_I-tBu'
_cod_original_sg_symbol_H-M P2(1)/n
_cod_database_code 4085317

loop_
_symmetry_equiv_pos_as_xyz
'x, y, z'
'-x+1/2, y+1/2, -z+1/2'
'-x, -y, -z'
'x-1/2, -y-1/2, z-1/2'

loop_
_atom_site_label
_atom_site_type_symbol
_atom_site_fract_x
_atom_site_fract_y
_atom_site_fract_z
_atom_site_U_iso_or_equiv
_atom_site_adp_type
_atom_site_occupancy
_atom_site_symmetry_multiplicity
_atom_site_calc_flag
_atom_site_refinement_flags
_atom_site_disorder_assembly
_atom_site_disorder_group
Cl1 Cl 0.82828(4) -0.010439(16) 0.791542(19) 0.02339(7) Uani 1 1 d . . .
Pd1 Pd 0.753198(9) 0.091637(5) 0.723282(5) 0.01399(3) Uani 1 1 d . . .
C2 C 0.63579(17) 0.16168(8) 0.64823(9) 0.0278(3) Uani 1 1 d D . .
H2A H 0.5539(18) 0.1673(10) 0.6731(11) 0.033 Uiso 1 1 d D . .
H2B H 0.677(2) 0.2009(9) 0.6320(11) 0.033 Uiso 1 1 d D . .
C3 C 0.59994(15) 0.03914(9) 0.64323(8) 0.0257(3) Uani 1 1 d D . .
H3A H 0.5232(17) 0.0436(10) 0.6706(10) 0.031 Uiso 1 1 d D . .
H3B H 0.621(2) -0.0068(8) 0.6276(11) 0.031 Uiso 1 1 d D . .
C1 C 0.64830(14) 0.09832(8) 0.60793(8) 0.0219(3) Uani 1 1 d DU A .
C4 C 0.72698(16) 0.09264(8) 0.53855(8) 0.0246(3) Uani 1 1 d DU . .
C5 C 0.6189(9) 0.1089(4) 0.4703(4) 0.0393(14) Uani 0.624(15) 1 d PDU A 2
H5A H 0.5382 0.0776 0.4702 0.059 Uiso 0.624(15) 1 calc PR A 2
H5B H 0.6611 0.1022 0.4235 0.059 Uiso 0.624(15) 1 calc PR A 2
H5C H 0.5877 0.1574 0.4733 0.059 Uiso 0.624(15) 1 calc PR A 2
C6 C 0.7793(5) 0.01554(19) 0.5288(3) 0.0312(8) Uani 0.624(15) 1 d PDU A 2
H6A H 0.6993 -0.0165 0.5261 0.047 Uiso 0.624(15) 1 calc PR A 2
H6B H 0.8487 0.0032 0.5723 0.047 Uiso 0.624(15) 1 calc PR A 2
H6C H 0.8224 0.0121 0.4818 0.047 Uiso 0.624(15) 1 calc PR A 2
C7 C 0.8546(5) 0.1389(3) 0.5424(3) 0.0364(10) Uani 0.624(15) 1 d PDU A 2
H7A H 0.9211 0.1265 0.5872 0.055 Uiso 0.624(15) 1 calc PR A 2
H7B H 0.8263 0.1878 0.5461 0.055 Uiso 0.624(15) 1 calc PR A 2
H7C H 0.8995 0.1325 0.4963 0.055 Uiso 0.624(15) 1 calc PR A 2
C5A C 0.6150(11) 0.0899(7) 0.4680(6) 0.036(2) Uani 0.376(15) 1 d PDU A 1
H5A1 H 0.5515 0.1299 0.4687 0.055 Uiso 0.376(15) 1 calc PR A 1
H5A2 H 0.5611 0.0466 0.4686 0.055 Uiso 0.376(15) 1 calc PR A 1
H5A3 H 0.6610 0.0917 0.4219 0.055 Uiso 0.376(15) 1 calc PR A 1
C6A C 0.8231(14) 0.0348(7) 0.5409(6) 0.054(3) Uani 0.376(15) 1 d PDU A 1
H6A1 H 0.8689 0.0348 0.4947 0.080 Uiso 0.376(15) 1 calc PR A 1
H6A2 H 0.7714 -0.0089 0.5440 0.080 Uiso 0.376(15) 1 calc PR A 1
H6A3 H 0.8943 0.0393 0.5856 0.080 Uiso 0.376(15) 1 calc PR A 1
C7A C 0.8061(15) 0.1641(6) 0.5286(6) 0.054(3) Uani 0.376(15) 1 d PDU A 1
H7A1 H 0.7389 0.2028 0.5269 0.081 Uiso 0.376(15) 1 calc PR A 1
H7A2 H 0.8480 0.1630 0.4812 0.081 Uiso 0.376(15) 1 calc PR A 1
H7A3 H 0.8801 0.1707 0.5717 0.081 Uiso 0.376(15) 1 calc PR A 1
C8 C 0.87661(12) 0.15269(6) 0.79948(7) 0.0126(2) Uani 1 1 d . . .
N1 N 1.01231(10) 0.17271(5) 0.79771(6) 0.01265(18) Uani 1 1 d . . .
C11 C 1.07977(12) 0.17751(6) 0.72977(7) 0.0145(2) Uani 1 1 d . . .
C12 C 1.15518(13) 0.12043(7) 0.70710(7) 0.0175(2) Uani 1 1 d . . .
C17 C 1.16781(14) 0.05264(7) 0.75165(8) 0.0193(2) Uani 1 1 d . . .
H17 H 1.0931 0.0524 0.7860 0.023 Uiso 1 1 calc R . .
C18 C 1.14596(19) -0.01122(8) 0.70028(10) 0.0333(3) Uani 1 1 d . . .
H18A H 1.0567 -0.0068 0.6668 0.050 Uiso 1 1 calc R . .
H18B H 1.1439 -0.0533 0.7316 0.050 Uiso 1 1 calc R . .
H18C H 1.2232 -0.0147 0.6694 0.050 Uiso 1 1 calc R . .
C19 C 1.31011(17) 0.04897(9) 0.80150(9) 0.0299(3) Uani 1 1 d . . .
H19A H 1.3854 0.0510 0.7693 0.045 Uiso 1 1 calc R . .
H19B H 1.3170 0.0051 0.8302 0.045 Uiso 1 1 calc R . .
H19C H 1.3192 0.0884 0.8370 0.045 Uiso 1 1 calc R . .
C13 C 1.22249(15) 0.12918(8) 0.64248(8) 0.0231(3) Uani 1 1 d . . .
H13 H 1.2742 0.0915 0.6251 0.028 Uiso 1 1 calc R . .
C14 C 1.21503(15) 0.19200(8) 0.60323(8) 0.0246(3) Uani 1 1 d . . .
H14 H 1.2622 0.1969 0.5597 0.030 Uiso 1 1 calc R . .
C15 C 1.13931(14) 0.24767(7) 0.62703(8) 0.0212(2) Uani 1 1 d . . .
H15 H 1.1351 0.2904 0.5996 0.025 Uiso 1 1 calc R . .
C16 C 1.06911(13) 0.24148(6) 0.69093(7) 0.0162(2) Uani 1 1 d . . .
C20 C 0.98790(14) 0.30310(6) 0.71729(8) 0.0197(2) Uani 1 1 d . . .
H20 H 0.9330 0.2861 0.7578 0.024 Uiso 1 1 calc R . .
C21 C 1.08910(19) 0.35938(8) 0.75217(10) 0.0352(4) Uani 1 1 d . . .
H21A H 1.1455 0.3763 0.7138 0.053 Uiso 1 1 calc R . .
H21B H 1.1512 0.3397 0.7952 0.053 Uiso 1 1 calc R . .
H21C H 1.0355 0.3982 0.7699 0.053 Uiso 1 1 calc R . .
C22 C 0.88447(18) 0.33457(8) 0.65347(9) 0.0309(3) Uani 1 1 d . . .
H22A H 0.9365 0.3557 0.6153 0.046 Uiso 1 1 calc R . .
H22B H 0.8278 0.3704 0.6745 0.046 Uiso 1 1 calc R . .
H22C H 0.8227 0.2978 0.6296 0.046 Uiso 1 1 calc R . .
C9 C 1.07029(13) 0.20184(7) 0.86649(7) 0.0167(2) Uani 1 1 d . . .
H9 H 1.1632 0.2192 0.8788 0.020 Uiso 1 1 calc R . .
C10 C 0.96895(13) 0.20074(6) 0.91246(7) 0.0163(2) Uani 1 1 d . . .
H10 H 0.9766 0.2171 0.9634 0.020 Uiso 1 1 calc R . .
N2 N 0.85133(10) 0.17100(5) 0.87072(6) 0.01260(18) Uani 1 1 d . . .
C31 C 0.71686(12) 0.16547(6) 0.89846(7) 0.0132(2) Uani 1 1 d . . .
C32 C 0.69861(13) 0.11345(6) 0.95186(7) 0.0145(2) Uani 1 1 d . . .
C37 C 0.81500(13) 0.06358(7) 0.98339(7) 0.0176(2) Uani 1 1 d . . .
H37 H 0.8897 0.0650 0.9491 0.021 Uiso 1 1 calc R . .
C38 C 0.88039(16) 0.08777(8) 1.06303(8) 0.0253(3) Uani 1 1 d . . .
H38A H 0.9183 0.1350 1.0597 0.038 Uiso 1 1 calc R . .
H38B H 0.9563 0.0558 1.0827 0.038 Uiso 1 1 calc R . .
H38C H 0.8083 0.0879 1.0973 0.038 Uiso 1 1 calc R . .
C39 C 0.76331(16) -0.01185(7) 0.98684(8) 0.0248(3) Uani 1 1 d . . .
H39A H 0.6943 -0.0149 1.0228 0.037 Uiso 1 1 calc R . .
H39B H 0.8431 -0.0425 1.0037 0.037 Uiso 1 1 calc R . .
H39C H 0.7195 -0.0264 0.9362 0.037 Uiso 1 1 calc R . .
C33 C 0.56841(14) 0.11106(7) 0.97931(7) 0.0183(2) Uani 1 1 d . . .
H33 H 0.5516 0.0761 1.0150 0.022 Uiso 1 1 calc R . .
C34 C 0.46392(13) 0.15883(7) 0.95535(8) 0.0203(2) Uani 1 1 d . . .
H34 H 0.3763 0.1562 0.9745 0.024 Uiso 1 1 calc R . .
C35 C 0.48617(13) 0.21058(7) 0.90345(8) 0.0194(2) Uani 1 1 d . . .
H35 H 0.4138 0.2434 0.8881 0.023 Uiso 1 1 calc R . .
C36 C 0.61321(13) 0.21517(6) 0.87334(7) 0.0155(2) Uani 1 1 d . . .
C40 C 0.63809(14) 0.27404(7) 0.81907(8) 0.0187(2) Uani 1 1 d . . .
H40 H 0.7036 0.2563 0.7840 0.022 Uiso 1 1 calc R . .
C41 C 0.70944(18) 0.33612(8) 0.86332(9) 0.0304(3) Uani 1 1 d . . .
H41A H 0.6502 0.3525 0.9007 0.046 Uiso 1 1 calc R . .
H41B H 0.7227 0.3740 0.8279 0.046 Uiso 1 1 calc R . .
H41C H 0.8009 0.3215 0.8897 0.046 Uiso 1 1 calc R . .
C42 C 0.50352(16) 0.29887(8) 0.77008(9) 0.0286(3) Uani 1 1 d . . .
H42A H 0.4546 0.2587 0.7447 0.043 Uiso 1 1 calc R . .
H42B H 0.5278 0.3320 0.7318 0.043 Uiso 1 1 calc R . .
H42C H 0.4422 0.3218 0.8025 0.043 Uiso 1 1 calc R . .

loop_
_atom_site_aniso_label
_atom_site_aniso_U_11
_atom_site_aniso_U_22
_atom_site_aniso_U_33
_atom_site_aniso_U_23
_atom_site_aniso_U_13
_atom_site_aniso_U_12
Cl1 0.03187(16) 0.01591(13) 0.02218(15) 0.00195(11) 0.00282(12) -0.00455(12)
Pd1 0.01437(5) 0.01529(5) 0.01238(5) -0.00219(3) 0.00208(3) -0.00312(3)
C2 0.0297(7) 0.0281(7) 0.0234(7) -0.0023(6) -0.0052(6) 0.0063(6)
C3 0.0219(6) 0.0343(8) 0.0201(6) -0.0059(6) 0.0001(5) -0.0096(6)
C1 0.0190(6) 0.0282(7) 0.0167(6) -0.0028(5) -0.0045(5) -0.0014(5)
C4 0.0282(7) 0.0301(7) 0.0145(6) -0.0009(5) -0.0011(5) -0.0050(5)
C5 0.057(3) 0.038(3) 0.0189(16) -0.0010(17) -0.0099(15) 0.010(2)
C6 0.038(2) 0.0295(14) 0.0274(16) -0.0009(11) 0.0093(15) 0.0042(12)
C7 0.045(2) 0.041(2) 0.0241(16) -0.0050(14) 0.0092(14) -0.0178(16)
C5A 0.031(3) 0.058(7) 0.018(2) -0.009(4) -0.0037(18) 0.003(3)
C6A 0.051(5) 0.081(6) 0.033(4) 0.020(4) 0.020(3) 0.037(5)
C7A 0.071(6) 0.065(4) 0.031(3) -0.014(3) 0.022(4) -0.042(4)
C8 0.0136(5) 0.0114(5) 0.0132(5) 0.0012(4) 0.0035(4) 0.0000(4)
N1 0.0132(4) 0.0125(4) 0.0127(4) -0.0013(3) 0.0037(3) -0.0017(3)
C11 0.0136(5) 0.0162(5) 0.0146(5) -0.0008(4) 0.0051(4) -0.0022(4)
C12 0.0171(5) 0.0173(5) 0.0190(6) -0.0013(4) 0.0052(4) 0.0000(4)
C17 0.0205(6) 0.0154(5) 0.0232(6) -0.0011(5) 0.0083(5) 0.0021(4)
C18 0.0422(9) 0.0184(6) 0.0354(8) -0.0051(6) -0.0086(7) 0.0030(6)
C19 0.0360(8) 0.0316(8) 0.0202(6) 0.0053(6) -0.0034(6) -0.0060(6)
C13 0.0223(6) 0.0248(6) 0.0243(6) -0.0019(5) 0.0108(5) 0.0034(5)
C14 0.0248(6) 0.0311(7) 0.0204(6) 0.0016(5) 0.0126(5) 0.0009(5)
C15 0.0225(6) 0.0228(6) 0.0197(6) 0.0043(5) 0.0079(5) -0.0011(5)
C16 0.0162(5) 0.0160(5) 0.0172(5) -0.0002(4) 0.0047(4) -0.0017(4)
C20 0.0255(6) 0.0139(5) 0.0213(6) 0.0008(4) 0.0089(5) -0.0008(5)
C21 0.0434(9) 0.0226(7) 0.0403(9) -0.0097(6) 0.0078(7) -0.0073(6)
C22 0.0371(8) 0.0240(7) 0.0318(8) 0.0006(6) 0.0051(6) 0.0112(6)
C9 0.0148(5) 0.0195(5) 0.0157(5) -0.0027(4) 0.0012(4) -0.0039(4)
C10 0.0165(5) 0.0185(5) 0.0138(5) -0.0032(4) 0.0020(4) -0.0039(4)
N2 0.0127(4) 0.0131(4) 0.0125(4) -0.0005(3) 0.0033(3) -0.0013(3)
C31 0.0128(5) 0.0146(5) 0.0128(5) -0.0026(4) 0.0037(4) -0.0021(4)
C32 0.0155(5) 0.0153(5) 0.0132(5) -0.0018(4) 0.0037(4) -0.0021(4)
C37 0.0187(5) 0.0173(5) 0.0176(5) 0.0028(4) 0.0054(4) 0.0009(4)
C38 0.0255(7) 0.0298(7) 0.0195(6) 0.0043(5) -0.0006(5) -0.0002(5)
C39 0.0323(7) 0.0177(6) 0.0265(7) 0.0036(5) 0.0117(6) 0.0002(5)
C33 0.0188(6) 0.0209(6) 0.0163(5) -0.0004(4) 0.0060(5) -0.0038(5)
C34 0.0152(5) 0.0263(6) 0.0204(6) -0.0027(5) 0.0063(5) -0.0027(5)
C35 0.0150(5) 0.0213(6) 0.0224(6) -0.0023(5) 0.0038(5) 0.0013(4)
C36 0.0160(5) 0.0148(5) 0.0158(5) -0.0024(4) 0.0026(4) -0.0008(4)
C40 0.0200(6) 0.0159(5) 0.0205(6) 0.0025(4) 0.0041(5) 0.0022(4)
C41 0.0383(8) 0.0184(6) 0.0339(8) 0.0021(6) 0.0030(6) -0.0053(6)
C42 0.0274(7) 0.0273(7) 0.0303(7) 0.0074(6) 0.0014(6) 0.0098(6)

loop_
_atom_type_symbol
_atom_type_description
_atom_type_scat_dispersion_real
_atom_type_scat_dispersion_imag
_atom_type_scat_source
C C 0.0033 0.0016 'International Tables Vol C Tables 4.2.6.8 and 6.1.1.4'
H H 0.0000 0.0000 'International Tables Vol C Tables 4.2.6.8 and 6.1.1.4'
N N 0.0061 0.0033 'International Tables Vol C Tables 4.2.6.8 and 6.1.1.4'
Pd Pd -0.9988 1.0072 'International Tables Vol C Tables 4.2.6.8 and 6.1.1.4'
Cl Cl 0.1484 0.1585 'International Tables Vol C Tables 4.2.6.8 and 6.1.1.4'

loop_
_geom_angle_atom_site_label_1
_geom_angle_atom_site_label_2
_geom_angle_atom_site_label_3
_geom_angle
C8 Pd1 C2 105.53(6)
C8 Pd1 C3 171.52(5)
C2 Pd1 C3 67.65(6)
C8 Pd1 C1 138.50(5)
C2 Pd1 C1 38.88(5)
C3 Pd1 C1 37.96(6)
C8 Pd1 Cl1 91.39(3)
C2 Pd1 Cl1 162.16(5)
C3 Pd1 Cl1 94.97(5)
C1 Pd1 Cl1 127.34(4)
C1 C2 Pd1 72.54(8)
C1 C2 H2A 117.2(12)
Pd1 C2 H2A 100.6(12)
C1 C2 H2B 118.4(13)
Pd1 C2 H2B 120.3(13)
H2A C2 H2B 117.9(17)
C1 C3 Pd1 71.28(8)
C1 C3 H3A 119.1(12)
Pd1 C3 H3A 97.6(12)
C1 C3 H3B 121.5(12)
Pd1 C3 H3B 118.1(12)
H3A C3 H3B 116.4(17)
C3 C1 C2 114.27(14)
C3 C1 C4 121.90(13)
C2 C1 C4 123.24(13)
C3 C1 Pd1 70.76(8)
C2 C1 Pd1 68.58(8)
C4 C1 Pd1 122.60(9)
C6A C4 C7 86.4(6)
C6A C4 C5 123.3(6)
C7 C4 C5 112.4(4)
C6A C4 C1 114.5(4)
C7 C4 C1 114.01(19)
C5 C4 C1 105.5(4)
C6A C4 C5A 112.0(6)
C7 C4 C5A 122.2(5)
C5 C4 C5A 13.7(6)
C1 C4 C5A 106.8(5)
C6A C4 C6 21.5(6)
C7 C4 C6 106.7(2)
C5 C4 C6 107.4(3)
C1 C4 C6 110.7(2)
C5A C4 C6 94.5(5)
C6A C4 C7A 110.7(5)
C7 C4 C7A 25.7(5)
C5 C4 C7A 91.2(6)
C1 C4 C7A 108.8(3)
C5A C4 C7A 103.4(6)
C6 C4 C7A 129.2(5)
C4 C5 H5A 109.5
C4 C5 H5B 109.5
H5A C5 H5B 109.5
C4 C5 H5C 109.5
H5A C5 H5C 109.5
H5B C5 H5C 109.5
C4 C6 H6A 109.5
C4 C6 H6B 109.5
H6A C6 H6B 109.5
C4 C6 H6C 109.5
H6A C6 H6C 109.5
H6B C6 H6C 109.5
C4 C7 H7A 109.5
C4 C7 H7B 109.5
H7A C7 H7B 109.5
C4 C7 H7C 109.5
H7A C7 H7C 109.5
H7B C7 H7C 109.5
C4 C5A H5A1 109.5
C4 C5A H5A2 109.5
H5A1 C5A H5A2 109.5
C4 C5A H5A3 109.5
H5A1 C5A H5A3 109.5
H5A2 C5A H5A3 109.5
C4 C6A H6A1 109.5
C4 C6A H6A2 109.5
H6A1 C6A H6A2 109.5
C4 C6A H6A3 109.5
H6A1 C6A H6A3 109.5
H6A2 C6A H6A3 109.5
C4 C7A H7A1 109.5
C4 C7A H7A2 109.5
H7A1 C7A H7A2 109.5
C4 C7A H7A3 109.5
H7A1 C7A H7A3 109.5
H7A2 C7A H7A3 109.5
N1 C8 N2 103.70(10)
N1 C8 Pd1 128.23(8)
N2 C8 Pd1 126.95(8)
C8 N1 C9 111.50(10)
C8 N1 C11 124.95(10)
C9 N1 C11 122.33(10)
C12 C11 C16 123.28(11)
C12 C11 N1 119.72(11)
C16 C11 N1 116.97(10)
C13 C12 C11 117.02(12)
C13 C12 C17 121.05(11)
C11 C12 C17 121.91(11)
C12 C17 C18 112.42(12)
C12 C17 C19 110.16(11)
C18 C17 C19 110.54(12)
C12 C17 H17 107.9
C18 C17 H17 107.9
C19 C17 H17 107.9
C17 C18 H18A 109.5
C17 C18 H18B 109.5
H18A C18 H18B 109.5
C17 C18 H18C 109.5
H18A C18 H18C 109.5
H18B C18 H18C 109.5
C17 C19 H19A 109.5
C17 C19 H19B 109.5
H19A C19 H19B 109.5
C17 C19 H19C 109.5
H19A C19 H19C 109.5
H19B C19 H19C 109.5
C14 C13 C12 121.08(12)
C14 C13 H13 119.5
C12 C13 H13 119.5
C13 C14 C15 120.59(12)
C13 C14 H14 119.7
C15 C14 H14 119.7
C14 C15 C16 120.62(12)
C14 C15 H15 119.7
C16 C15 H15 119.7
C15 C16 C11 117.40(11)
C15 C16 C20 120.30(11)
C11 C16 C20 122.28(11)
C16 C20 C21 110.35(12)
C16 C20 C22 112.84(11)
C21 C20 C22 109.75(12)
C16 C20 H20 107.9
C21 C20 H20 107.9
C22 C20 H20 107.9
C20 C21 H21A 109.5
C20 C21 H21B 109.5
H21A C21 H21B 109.5
C20 C21 H21C 109.5
H21A C21 H21C 109.5
H21B C21 H21C 109.5
C20 C22 H22A 109.5
C20 C22 H22B 109.5
H22A C22 H22B 109.5
C20 C22 H22C 109.5
H22A C22 H22C 109.5
H22B C22 H22C 109.5
C10 C9 N1 106.66(10)
C10 C9 H9 126.7
N1 C9 H9 126.7
C9 C10 N2 106.57(10)
C9 C10 H10 126.7
N2 C10 H10 126.7
C8 N2 C10 111.56(10)
C8 N2 C31 124.96(10)
C10 N2 C31 123.32(10)
C32 C31 C36 123.30(11)
C32 C31 N2 118.62(10)
C36 C31 N2 118.00(10)
C33 C32 C31 117.05(11)
C33 C32 C37 119.89(11)
C31 C32 C37 122.97(10)
C32 C37 C39 112.43(11)
C32 C37 C38 109.83(11)
C39 C37 C38 110.03(11)
C32 C37 H37 108.1
C39 C37 H37 108.1
C38 C37 H37 108.1
C37 C38 H38A 109.5
C37 C38 H38B 109.5
H38A C38 H38B 109.5
C37 C38 H38C 109.5
H38A C38 H38C 109.5
H38B C38 H38C 109.5
C37 C39 H39A 109.5
C37 C39 H39B 109.5
H39A C39 H39B 109.5
C37 C39 H39C 109.5
H39A C39 H39C 109.5
H39B C39 H39C 109.5
C34 C33 C32 121.08(12)
C34 C33 H33 119.5
C32 C33 H33 119.5
C33 C34 C35 120.49(12)
C33 C34 H34 119.8
C35 C34 H34 119.8
C34 C35 C36 121.11(12)
C34 C35 H35 119.4
C36 C35 H35 119.4
C35 C36 C31 116.96(11)
C35 C36 C40 120.40(11)
C31 C36 C40 122.57(11)
C36 C40 C42 113.39(11)
C36 C40 C41 110.37(11)
C42 C40 C41 109.55(12)
C36 C40 H40 107.8
C42 C40 H40 107.8
C41 C40 H40 107.8
C40 C41 H41A 109.5
C40 C41 H41B 109.5
H41A C41 H41B 109.5
C40 C41 H41C 109.5
H41A C41 H41C 109.5
H41B C41 H41C 109.5
C40 C42 H42A 109.5
C40 C42 H42B 109.5
H42A C42 H42B 109.5
C40 C42 H42C 109.5
H42A C42 H42C 109.5
H42B C42 H42C 109.5

loop_
_geom_bond_atom_site_label_1
_geom_bond_atom_site_label_2
_geom_bond_distance
Cl1 Pd1 2.3625(3)
Pd1 C8 2.0437(12)
Pd1 C2 2.1090(15)
Pd1 C3 2.1544(14)
Pd1 C1 2.1611(14)
C2 C1 1.422(2)
C2 H2A 0.958(14)
C2 H2B 0.912(15)
C3 C1 1.404(2)
C3 H3A 0.938(14)
C3 H3B 0.953(14)
C1 C4 1.530(2)
C4 C6A 1.439(7)
C4 C7 1.507(4)
C4 C5 1.518(6)
C4 C5A 1.539(8)
C4 C6 1.578(4)
C4 C7A 1.587(7)
C5 H5A 0.9800
C5 H5B 0.9800
C5 H5C 0.9800
C6 H6A 0.9800
C6 H6B 0.9800
C6 H6C 0.9800
C7 H7A 0.9800
C7 H7B 0.9800
C7 H7C 0.9800
C5A H5A1 0.9800
C5A H5A2 0.9800
C5A H5A3 0.9800
C6A H6A1 0.9800
C6A H6A2 0.9800
C6A H6A3 0.9800
C7A H7A1 0.9800
C7A H7A2 0.9800
C7A H7A3 0.9800
C8 N1 1.3629(15)
C8 N2 1.3634(14)
N1 C9 1.3891(15)
N1 C11 1.4441(14)
C11 C12 1.4000(17)
C11 C16 1.4033(17)
C12 C13 1.3982(18)
C12 C17 1.5170(18)
C17 C18 1.5235(19)
C17 C19 1.528(2)
C17 H17 1.0000
C18 H18A 0.9800
C18 H18B 0.9800
C18 H18C 0.9800
C19 H19A 0.9800
C19 H19B 0.9800
C19 H19C 0.9800
C13 C14 1.388(2)
C13 H13 0.9500
C14 C15 1.3879(19)
C14 H14 0.9500
C15 C16 1.3979(17)
C15 H15 0.9500
C16 C20 1.5223(17)
C20 C21 1.527(2)
C20 C22 1.528(2)
C20 H20 1.0000
C21 H21A 0.9800
C21 H21B 0.9800
C21 H21C 0.9800
C22 H22A 0.9800
C22 H22B 0.9800
C22 H22C 0.9800
C9 C10 1.3497(16)
C9 H9 0.9500
C10 N2 1.3885(15)
C10 H10 0.9500
N2 C31 1.4452(14)
C31 C32 1.4018(16)
C31 C36 1.4068(17)
C32 C33 1.4011(16)
C32 C37 1.5200(18)
C37 C39 1.5324(18)
C37 C38 1.5392(19)
C37 H37 1.0000
C38 H38A 0.9800
C38 H38B 0.9800
C38 H38C 0.9800
C39 H39A 0.9800
C39 H39B 0.9800
C39 H39C 0.9800
C33 C34 1.3830(19)
C33 H33 0.9500
C34 C35 1.3886(19)
C34 H34 0.9500
C35 C36 1.3976(17)
C35 H35 0.9500
C36 C40 1.5221(17)
C40 C42 1.5345(19)
C40 C41 1.536(2)
C40 H40 1.0000
C41 H41A 0.9800
C41 H41B 0.9800
C41 H41C 0.9800
C42 H42A 0.9800
C42 H42B 0.9800
C42 H42C 0.9800
